data_2201839
loop_
_publ_author_name
'Ku\'s, Piotr'
'Jones, Peter G.'

_publ_section_title
;
 1,6,7-Tris(bromomethyl)naphthalene
;
_journal_issue 6
_journal_name_full 'Acta Crystallographica Section E'
_journal_page_first o899
_journal_page_last o900
_journal_paper_doi 10.1107/S160053680301136X
_journal_volume 59
_journal_year 2003
_chemical_formula_iupac 'C13 H11 Br3'
_chemical_formula_moiety 'C13 H11 Br3'
_chemical_formula_sum 'C13 H11 Br3'
_chemical_formula_weight 406.95
_chemical_name_systematic
;
 1,6,7-Tris(bromomethyl)naphthalene
;
_space_group_IT_number 14
_symmetry_cell_setting monoclinic
_symmetry_space_group_name_Hall '-P 2ybc'
_symmetry_space_group_name_H-M 'P 1 21/c 1'
_atom_sites_solution_hydrogens geom
_atom_sites_solution_primary direct
_atom_sites_solution_secondary difmap
_audit_creation_method SHELXL-97
_cell_angle_alpha 90.00
_cell_angle_beta 93.835(3)
_cell_angle_gamma 90.00
_cell_formula_units_Z 4
_cell_length_a 7.7316(6)
_cell_length_b 9.3716(8)
_cell_length_c 17.7245(14)
_cell_measurement_reflns_used 7411
_cell_measurement_temperature 133(2)
_cell_measurement_theta_max 30.5
_cell_measurement_theta_min 2.4
_cell_volume 1281.40(18)
_computing_cell_refinement 'SAINT (Bruker, 1998)'
_computing_data_collection 'SMART (Bruker, 1998)'
_computing_data_reduction SAINT
_computing_molecular_graphics 'XP (Siemens, 1994)'
_computing_publication_material SHELXL97
_computing_structure_refinement 'SHELXL97 (Sheldrick, 1997)'
_computing_structure_solution 'SHELXS97 (Sheldrick, 1990)'
_diffrn_ambient_temperature 133(2)
_diffrn_detector_area_resol_mean 8.196
_diffrn_measured_fraction_theta_full 0.999
_diffrn_measured_fraction_theta_max 0.999
_diffrn_measurement_device_type 'Bruker SMART 1000 CCD'
_diffrn_measurement_method '\w and \f'
_diffrn_radiation_monochromator graphite
_diffrn_radiation_source 'fine-focus sealed tube'
_diffrn_radiation_type MoK\a
_diffrn_radiation_wavelength 0.71073
_diffrn_reflns_av_R_equivalents 0.0917
_diffrn_reflns_av_sigmaI/netI 0.0525
_diffrn_reflns_limit_h_max 10
_diffrn_reflns_limit_h_min -10
_diffrn_reflns_limit_k_max 12
_diffrn_reflns_limit_k_min -13
_diffrn_reflns_limit_l_max 24
_diffrn_reflns_limit_l_min -24
_diffrn_reflns_number 23006
_diffrn_reflns_theta_full 30.00
_diffrn_reflns_theta_max 30.03
_diffrn_reflns_theta_min 2.30
_diffrn_standards_decay_% 0
_diffrn_standards_interval_time 0
_diffrn_standards_number 0
_exptl_absorpt_coefficient_mu 9.414
_exptl_absorpt_correction_T_max 0.471
_exptl_absorpt_correction_T_min 0.199
_exptl_absorpt_correction_type multi-scan
_exptl_absorpt_process_details '(SADABS; Bruker, 1998)'
_exptl_crystal_colour colourless
_exptl_crystal_density_diffrn 2.109
_exptl_crystal_density_method 'not measured'
_exptl_crystal_description tablet
_exptl_crystal_F_000 776
_exptl_crystal_size_max 0.18
_exptl_crystal_size_mid 0.16
_exptl_crystal_size_min 0.08
_refine_diff_density_max 1.556
_refine_diff_density_min -0.686
_refine_ls_extinction_method none
_refine_ls_goodness_of_fit_ref 0.972
_refine_ls_hydrogen_treatment constr
_refine_ls_matrix_type full
_refine_ls_number_parameters 145
_refine_ls_number_reflns 3737
_refine_ls_number_restraints 0
_refine_ls_restrained_S_all 0.972
_refine_ls_R_factor_all 0.0520
_refine_ls_R_factor_gt 0.0373
_refine_ls_shift/su_max 0.001
_refine_ls_shift/su_mean 0.000
_refine_ls_structure_factor_coef Fsqd
_refine_ls_weighting_details 'calc w = 1/[\s^2^(Fo^2^)+(0.0518P)^2^] where P = (Fo^2^+2Fc^2^)/3'
_refine_ls_weighting_scheme calc
_refine_ls_wR_factor_gt 0.0893
_refine_ls_wR_factor_ref 0.0940
_reflns_number_gt 2842
_reflns_number_total 3737
_reflns_threshold_expression I>2\s(I)
_cod_data_source_file bt6285.cif
_cod_data_source_block I
_cod_original_sg_symbol_H-M 'P 21/c'
_cod_database_code 2201839
_cod_database_fobs_code 2201839

loop_
_symmetry_equiv_pos_as_xyz
'x, y, z'
'-x, y+1/2, -z+1/2'
'-x, -y, -z'
'x, -y-1/2, z-1/2'

loop_
_atom_site_label
_atom_site_fract_x
_atom_site_fract_y
_atom_site_fract_z
_atom_site_U_iso_or_equiv
_atom_site_adp_type
_atom_site_calc_flag
_atom_site_refinement_flags
_atom_site_occupancy
_atom_site_disorder_assembly
_atom_site_disorder_group
_atom_site_type_symbol
Br1 0.22332(5) 0.93314(4) 0.49301(2) 0.03200(11) Uani d . 1 . . Br
Br2 -0.02500(5) 0.37769(4) 0.79090(2) 0.02826(10) Uani d . 1 . . Br
Br3 0.54561(5) 0.50487(4) 0.807942(19) 0.02546(10) Uani d . 1 . . Br
C1 0.3235(4) 0.6398(3) 0.47856(17) 0.0194(6) Uani d . 1 . . C
C2 0.2821(5) 0.5830(4) 0.40809(18) 0.0245(7) Uani d . 1 . . C
H2 0.3059 0.6365 0.3645 0.029 Uiso calc R 1 . . H
C3 0.2050(5) 0.4471(4) 0.39913(19) 0.0261(7) Uani d . 1 . . C
H3 0.1771 0.4102 0.3499 0.031 Uiso calc R 1 . . H
C4 0.1703(4) 0.3682(3) 0.46149(18) 0.0225(7) Uani d . 1 . . C
H4 0.1187 0.2766 0.4552 0.027 Uiso calc R 1 . . H
C4A 0.2108(4) 0.4219(3) 0.53516(17) 0.0178(6) Uani d . 1 . . C
C5 0.1761(4) 0.3431(3) 0.60060(17) 0.0199(6) Uani d . 1 . . C
H5 0.1247 0.2514 0.5946 0.024 Uiso calc R 1 . . H
C6 0.2140(4) 0.3942(3) 0.67211(17) 0.0185(6) Uani d . 1 . . C
C7 0.2918(4) 0.5321(3) 0.68152(17) 0.0169(6) Uani d . 1 . . C
C8 0.3260(4) 0.6110(3) 0.61932(17) 0.0170(6) Uani d . 1 . . C
H8 0.3774 0.7025 0.6263 0.020 Uiso calc R 1 . . H
C8A 0.2868(4) 0.5599(3) 0.54399(16) 0.0157(6) Uani d . 1 . . C
C11 0.4028(4) 0.7859(3) 0.48407(18) 0.0227(7) Uani d . 1 . . C
H11A 0.4666 0.8048 0.4385 0.027 Uiso calc R 1 . . H
H11B 0.4866 0.7904 0.5288 0.027 Uiso calc R 1 . . H
C12 0.1749(4) 0.3049(3) 0.73826(18) 0.0232(7) Uani d . 1 . . C
H12A 0.2782 0.3019 0.7744 0.028 Uiso calc R 1 . . H
H12B 0.1500 0.2061 0.7209 0.028 Uiso calc R 1 . . H
C13 0.3354(4) 0.5945(3) 0.75783(17) 0.0195(6) Uani d . 1 . . C
H13A 0.2364 0.5807 0.7897 0.023 Uiso calc R 1 . . H
H13B 0.3550 0.6984 0.7528 0.023 Uiso calc R 1 . . H

loop_
_atom_site_aniso_label
_atom_site_aniso_U_11
_atom_site_aniso_U_22
_atom_site_aniso_U_33
_atom_site_aniso_U_12
_atom_site_aniso_U_13
_atom_site_aniso_U_23
Br1 0.0294(2) 0.01728(17) 0.0487(2) 0.00271(13) -0.00223(16) -0.00067(15)
Br2 0.0244(2) 0.0310(2) 0.03027(18) -0.00130(14) 0.00875(14) 0.00442(14)
Br3 0.02430(19) 0.02515(18) 0.02624(17) 0.00265(13) -0.00353(13) -0.00019(13)
C1 0.0177(16) 0.0183(14) 0.0224(14) 0.0040(11) 0.0033(12) 0.0025(12)
C2 0.0279(19) 0.0257(17) 0.0201(15) 0.0053(13) 0.0029(13) 0.0027(13)
C3 0.032(2) 0.0270(17) 0.0186(14) 0.0066(14) -0.0028(13) -0.0064(13)
C4 0.0246(18) 0.0161(14) 0.0266(16) 0.0027(12) -0.0009(13) -0.0050(12)
C4A 0.0192(16) 0.0138(14) 0.0208(14) 0.0032(11) 0.0031(12) -0.0015(11)
C5 0.0200(16) 0.0146(14) 0.0251(15) -0.0010(11) 0.0015(12) 0.0005(12)
C6 0.0189(16) 0.0144(14) 0.0228(14) 0.0022(11) 0.0057(12) 0.0030(11)
C7 0.0165(16) 0.0147(13) 0.0198(14) 0.0024(11) 0.0028(11) -0.0023(11)
C8 0.0155(15) 0.0142(13) 0.0212(14) -0.0007(11) 0.0010(11) -0.0030(11)
C8A 0.0158(15) 0.0128(13) 0.0183(14) 0.0030(10) 0.0005(11) -0.0001(11)
C11 0.0220(17) 0.0202(15) 0.0262(16) 0.0004(12) 0.0051(13) 0.0056(12)
C12 0.0232(17) 0.0198(15) 0.0271(16) -0.0006(13) 0.0061(13) 0.0026(13)
C13 0.0231(17) 0.0164(14) 0.0188(14) 0.0024(12) 0.0003(12) 0.0006(11)

loop_
_atom_type_symbol
_atom_type_description
_atom_type_scat_dispersion_real
_atom_type_scat_dispersion_imag
_atom_type_scat_source
C C 0.0033 0.0016 'International Tables Vol C Tables 4.2.6.8 and 6.1.1.4'
H H 0.0000 0.0000 'International Tables Vol C Tables 4.2.6.8 and 6.1.1.4'
Br Br -0.2901 2.4595 'International Tables Vol C Tables 4.2.6.8 and 6.1.1.4'

loop_
_geom_angle_atom_site_label_1
_geom_angle_atom_site_label_2
_geom_angle_atom_site_label_3
_geom_angle
_geom_angle_publ_flag
C2 C1 C8A 119.3(3) ?
C2 C1 C11 118.8(3) ?
C8A C1 C11 121.9(3) ?
C1 C2 C3 121.5(3) ?
C4 C3 C2 120.0(3) ?
C3 C4 C4A 120.6(3) ?
C4 C4A C5 121.9(3) ?
C4 C4A C8A 119.3(3) ?
C5 C4A C8A 118.9(3) ?
C6 C5 C4A 122.4(3) ?
C5 C6 C7 119.1(3) ?
C5 C6 C12 119.4(3) ?
C7 C6 C12 121.5(3) ?
C8 C7 C6 119.8(3) ?
C8 C7 C13 118.4(3) ?
C6 C7 C13 121.8(3) ?
C7 C8 C8A 122.1(3) ?
C1 C8A C4A 119.4(3) ?
C1 C8A C8 122.9(3) ?
C4A C8A C8 117.8(3) ?
C1 C11 Br1 110.9(2) y
C6 C12 Br2 112.5(2) y
C7 C13 Br3 111.6(2) y
C1 C2 H2 119.3 ?
C3 C2 H2 119.3 ?
C4 C3 H3 120.0 ?
C2 C3 H3 120.0 ?
C3 C4 H4 119.7 ?
C4A C4 H4 119.7 ?
C6 C5 H5 118.8 ?
C4A C5 H5 118.8 ?
C7 C8 H8 119.0 ?
C8A C8 H8 119.0 ?
C1 C11 H11A 109.5 ?
Br1 C11 H11A 109.5 ?
C1 C11 H11B 109.5 ?
Br1 C11 H11B 109.5 ?
H11A C11 H11B 108.0 ?
C6 C12 H12A 109.1 ?
Br2 C12 H12A 109.1 ?
C6 C12 H12B 109.1 ?
Br2 C12 H12B 109.1 ?
H12A C12 H12B 107.8 ?
C7 C13 H13A 109.3 ?
Br3 C13 H13A 109.3 ?
C7 C13 H13B 109.3 ?
Br3 C13 H13B 109.3 ?
H13A C13 H13B 108.0 ?

loop_
_geom_bond_atom_site_label_1
_geom_bond_atom_site_label_2
_geom_bond_site_symmetry_2
_geom_bond_distance
_geom_bond_publ_flag
Br1 C11 . 1.971(3) y
Br2 C12 . 1.979(3) y
Br3 C13 . 1.986(3) y
C1 C2 . 1.376(4) ?
C1 C8A . 1.425(4) ?
C1 C11 . 1.501(4) ?
C2 C3 . 1.411(5) ?
C3 C4 . 1.371(5) ?
C4 C4A . 1.415(4) ?
C4A C5 . 1.416(4) ?
C4A C8A . 1.425(4) ?
C5 C6 . 1.368(4) ?
C6 C7 . 1.431(4) ?
C6 C12 . 1.488(4) ?
C7 C8 . 1.368(4) ?
C7 C13 . 1.491(4) ?
C8 C8A . 1.431(4) ?
C2 H2 . 0.9500 ?
C3 H3 . 0.9500 ?
C4 H4 . 0.9500 ?
C5 H5 . 0.9500 ?
C8 H8 . 0.9500 ?
C11 H11A . 0.9900 ?
C11 H11B . 0.9900 ?
C12 H12A . 0.9900 ?
C12 H12B . 0.9900 ?
C13 H13A . 0.9900 ?
C13 H13B . 0.9900 ?

loop_
_geom_hbond_atom_site_label_D
_geom_hbond_atom_site_label_H
_geom_hbond_atom_site_label_A
_geom_hbond_site_symmetry_A
_geom_hbond_distance_DH
_geom_hbond_distance_HA
_geom_hbond_distance_DA
_geom_hbond_angle_DHA
C8 H8 Br3 2_656 0.95 3.11 4.013(3) 160
C11 H11A Br3 4_575 0.99 3.02 3.908(3) 150
C13 H13B Br2 2_556 0.99 3.11 3.643(3) 115
C12 H12B Br3 2_646 0.99 3.09 3.672(3) 119

loop_
_geom_torsion_atom_site_label_1
_geom_torsion_atom_site_label_2
_geom_torsion_atom_site_label_3
_geom_torsion_atom_site_label_4
_geom_torsion
_geom_torsion_publ_flag
C8A C1 C2 C3 -0.4(5) ?
C11 C1 C2 C3 -179.1(3) ?
C1 C2 C3 C4 -0.2(5) ?
C2 C3 C4 C4A 0.1(5) ?
C3 C4 C4A C5 179.8(3) ?
C3 C4 C4A C8A 0.6(5) ?
C4 C4A C5 C6 -179.7(3) ?
C8A C4A C5 C6 -0.5(5) ?
C4A C5 C6 C7 -0.1(5) ?
C4A C5 C6 C12 -179.6(3) ?
C5 C6 C7 C8 0.5(5) ?
C12 C6 C7 C8 179.9(3) ?
C5 C6 C7 C13 179.6(3) ?
C12 C6 C7 C13 -0.9(5) ?
C6 C7 C8 C8A -0.2(5) ?
C13 C7 C8 C8A -179.4(3) ?
C2 C1 C8A C4A 1.1(5) ?
C11 C1 C8A C4A 179.7(3) ?
C2 C1 C8A C8 179.9(3) ?
C11 C1 C8A C8 -1.5(5) ?
C4 C4A C8A C1 -1.2(5) ?
C5 C4A C8A C1 179.5(3) ?
C4 C4A C8A C8 180.0(3) ?
C5 C4A C8A C8 0.7(4) ?
C7 C8 C8A C1 -179.2(3) ?
C7 C8 C8A C4A -0.4(4) ?
C2 C1 C11 Br1 93.4(3) y
C8A C1 C11 Br1 -85.2(3) ?
C5 C6 C12 Br2 -107.6(3) ?
C7 C6 C12 Br2 72.9(4) y
C8 C7 C13 Br3 -105.4(3) ?
C6 C7 C13 Br3 75.4(3) y

loop_
_cod_related_entry_id
_cod_related_entry_database
_cod_related_entry_code
1 ChemSpider 21131740
